data_4320332
loop_
_publ_author_name
'Jessica M. Allen'
'William W. Brennessel'
'Carrie E. Buss'
'John E. Ellis'
'Mikhail E. Minyaev'
'Maren Pink'
'Garry F. Warnock'
'Mark L. Winzenburg'
'Victor G. Young'

_publ_section_title
;
 Synthesis, Isolation, and Characterization of Trisodium
 Tricarbonyliridate (3-), Na3[Ir(CO)3]. Initial Studies on Its Derivative
 Chemistry and Structural Characterizations of trans-[Ir(CO)3(EPh3)2]-, E
 = Ge, Sn, and trans-[Co(CO)3(SnPh3)2]-,1
;
_journal_name_full 'Inorganic Chemistry'
_journal_page_first 5279
_journal_page_last 5284
_journal_paper_doi 10.1021/ic0105011
_journal_volume 40
_journal_year 2001
_chemical_formula_moiety 'C39 H30 Ir O3 Sn2, C8 H20 N, C H2 Cl2'
_chemical_formula_sum 'C48 H52 Cl2 Ir N O3 Sn2'
_chemical_formula_weight 1191.39
_chemical_name_common 00139
_chemical_name_systematic
;
   ?
;
_space_group_IT_number 9
_symmetry_cell_setting monoclinic
_symmetry_space_group_name_Hall 'C -2yc'
_symmetry_space_group_name_H-M 'C 1 c 1'
_atom_sites_solution_hydrogens geom
_atom_sites_solution_primary direct
_atom_sites_solution_secondary difmap
_audit_creation_method SHELXL-97
_cell_angle_alpha 90.00
_cell_angle_beta 105.913(2)
_cell_angle_gamma 90.00
_cell_formula_units_Z 4
_cell_length_a 23.933(2)
_cell_length_b 9.858(1)
_cell_length_c 20.785(2)
_cell_measurement_reflns_used 6621
_cell_measurement_temperature 173(2)
_cell_measurement_theta_max 27.3695
_cell_measurement_theta_min 2.2475
_cell_volume 4715.9(8)
_computing_cell_refinement 'SAINT, Bruker'
_computing_data_collection 'SMART, Bruker'
_computing_data_reduction 'SAINT, Bruker'
_computing_molecular_graphics 'SHELXTL, Bruker'
_computing_structure_refinement 'SHELXL-97 (Sheldrick, 1997)'
_computing_structure_solution 'SHELXS-97 (Sheldrick, 1990)'
_diffrn_ambient_temperature 173(2)
_diffrn_measured_fraction_theta_full 0.989
_diffrn_measured_fraction_theta_max 0.989
_diffrn_measurement_device_type 'Siemens SMART Platform CCD'
_diffrn_measurement_method 'area detector, omega scans'
_diffrn_radiation_monochromator graphite
_diffrn_radiation_source 'normal-focus sealed tube'
_diffrn_radiation_type MoK\a
_diffrn_radiation_wavelength 0.71073
_diffrn_reflns_av_R_equivalents 0.0321
_diffrn_reflns_av_sigmaI/netI 0.0394
_diffrn_reflns_limit_h_max 27
_diffrn_reflns_limit_h_min -31
_diffrn_reflns_limit_k_max 12
_diffrn_reflns_limit_k_min -12
_diffrn_reflns_limit_l_max 26
_diffrn_reflns_limit_l_min -26
_diffrn_reflns_number 23708
_diffrn_reflns_theta_full 27.51
_diffrn_reflns_theta_max 27.51
_diffrn_reflns_theta_min 1.77
_diffrn_standards_decay_% 0
_exptl_absorpt_coefficient_mu 4.019
_exptl_absorpt_correction_T_max 1.000000
_exptl_absorpt_correction_T_min 0.836915
_exptl_absorpt_correction_type multiscans
_exptl_absorpt_process_details 'SADABS, R. Blessing, 1995'
_exptl_crystal_colour colorless
_exptl_crystal_density_diffrn 1.678
_exptl_crystal_density_method 'not measured'
_exptl_crystal_description block
_exptl_crystal_F_000 2328
_exptl_crystal_size_max 0.125
_exptl_crystal_size_mid 0.125
_exptl_crystal_size_min 0.12
_refine_diff_density_max 0.672
_refine_diff_density_min -0.537
_refine_diff_density_rms 0.097
_refine_ls_abs_structure_details 'Flack H D (1983), Acta Cryst. A39, 876-881'
_refine_ls_abs_structure_Flack 0.012(3)
_refine_ls_extinction_method none
_refine_ls_goodness_of_fit_ref 1.057
_refine_ls_hydrogen_treatment riding
_refine_ls_matrix_type full
_refine_ls_number_parameters 518
_refine_ls_number_reflns 9708
_refine_ls_number_restraints 2
_refine_ls_restrained_S_all 1.057
_refine_ls_R_factor_all 0.0320
_refine_ls_R_factor_gt 0.0278
_refine_ls_shift/su_max 0.002
_refine_ls_shift/su_mean 0.000
_refine_ls_structure_factor_coef Fsqd
_refine_ls_weighting_details 'calc w=1/[\s^2^(Fo^2^)+(0.0249P)^2^+4.4766P] where P=(Fo^2^+2Fc^2^)/3'
_refine_ls_weighting_scheme calc
_refine_ls_wR_factor_gt 0.0580
_refine_ls_wR_factor_ref 0.0591
_reflns_number_gt 9066
_reflns_number_total 9708
_reflns_threshold_expression >2sigma(I)
_cod_data_source_file ic0105011_1.cif
_cod_data_source_block 00139
_cod_database_code 4320332

loop_
_symmetry_equiv_pos_as_xyz
'x, y, z'
'x, -y, z+1/2'
'x+1/2, y+1/2, z'
'x+1/2, -y+1/2, z+1/2'

loop_
_atom_site_label
_atom_site_type_symbol
_atom_site_fract_x
_atom_site_fract_y
_atom_site_fract_z
_atom_site_U_iso_or_equiv
_atom_site_adp_type
_atom_site_occupancy
_atom_site_symmetry_multiplicity
_atom_site_calc_flag
_atom_site_refinement_flags
_atom_site_disorder_assembly
_atom_site_disorder_group
Ir1 Ir 0.500123(8) 0.60879(2) 0.750031(8) 0.02516(5) Uani 1 1 d . . .
Sn1 Sn 0.396192(15) 0.56581(4) 0.668938(17) 0.02482(8) Uani 1 1 d . . .
O1 O 0.5385(2) 0.7569(5) 0.6399(3) 0.0588(13) Uani 1 1 d . . .
N1 N 0.43541(19) 1.1919(4) 0.9018(2) 0.0297(10) Uani 1 1 d . . .
Cl1 Cl 0.66015(9) 0.0259(2) 0.58915(12) 0.0785(6) Uani 1 1 d . . .
C1 C 0.5244(2) 0.7020(6) 0.6834(3) 0.0366(14) Uani 1 1 d . . .
Sn2 Sn 0.600682(14) 0.63279(4) 0.840676(17) 0.02785(9) Uani 1 1 d . . .
O2 O 0.4409(2) 0.7698(4) 0.8365(2) 0.0480(12) Uani 1 1 d . . .
C2 C 0.4637(3) 0.7084(5) 0.8050(3) 0.0326(13) Uani 1 1 d . . .
Cl2 Cl 0.56884(11) 0.1077(2) 0.64827(12) 0.0765(7) Uani 1 1 d . . .
O3 O 0.52296(19) 0.3045(4) 0.7613(2) 0.0499(11) Uani 1 1 d . . .
C3 C 0.5134(2) 0.4204(5) 0.7574(3) 0.0304(13) Uani 1 1 d . . .
C4 C 0.3345(2) 0.4644(5) 0.7121(3) 0.0316(12) Uani 1 1 d . . .
C5 C 0.3135(3) 0.5258(6) 0.7593(3) 0.0434(15) Uani 1 1 d . . .
H5 H 0.3259 0.6152 0.7733 0.052 Uiso 1 1 calc R . .
C6 C 0.2737(3) 0.4599(9) 0.7879(4) 0.066(2) Uani 1 1 d . . .
H6 H 0.2596 0.5046 0.8208 0.079 Uiso 1 1 calc R . .
C7 C 0.2556(3) 0.3306(9) 0.7678(5) 0.071(2) Uani 1 1 d . . .
H7 H 0.2290 0.2849 0.7868 0.085 Uiso 1 1 calc R . .
C8 C 0.2765(3) 0.2677(7) 0.7194(4) 0.064(2) Uani 1 1 d . . .
H8 H 0.2635 0.1789 0.7048 0.076 Uiso 1 1 calc R . .
C9 C 0.3153(3) 0.3308(6) 0.6926(3) 0.0420(14) Uani 1 1 d . . .
H9 H 0.3298 0.2848 0.6604 0.050 Uiso 1 1 calc R . .
C10 C 0.3975(2) 0.4331(5) 0.5855(3) 0.0277(11) Uani 1 1 d . . .
C11 C 0.4472(3) 0.3716(5) 0.5808(3) 0.0335(13) Uani 1 1 d . . .
H11 H 0.4827 0.3890 0.6137 0.040 Uiso 1 1 calc R . .
C12 C 0.4461(2) 0.2819(5) 0.5273(3) 0.0356(13) Uani 1 1 d . . .
H12 H 0.4810 0.2402 0.5239 0.043 Uiso 1 1 calc R . .
C13 C 0.3950(3) 0.2555(6) 0.4807(3) 0.0386(14) Uani 1 1 d . . .
H13 H 0.3942 0.1959 0.4445 0.046 Uiso 1 1 calc R . .
C14 C 0.3447(3) 0.3153(8) 0.4859(3) 0.0560(19) Uani 1 1 d . . .
H14 H 0.3088 0.2955 0.4540 0.067 Uiso 1 1 calc R . .
C15 C 0.3460(3) 0.4043(7) 0.5378(4) 0.0532(19) Uani 1 1 d . . .
H15 H 0.3111 0.4462 0.5407 0.064 Uiso 1 1 calc R . .
C16 C 0.3525(2) 0.7523(5) 0.6291(3) 0.0286(12) Uani 1 1 d . . .
C17 C 0.2915(2) 0.7574(5) 0.6040(3) 0.0320(12) Uani 1 1 d . . .
H17 H 0.2690 0.6786 0.6055 0.038 Uiso 1 1 calc R . .
C18 C 0.2639(3) 0.8778(6) 0.5770(3) 0.0384(14) Uani 1 1 d . . .
H18 H 0.2228 0.8805 0.5603 0.046 Uiso 1 1 calc R . .
C19 C 0.2969(3) 0.9950(6) 0.5747(3) 0.0406(15) Uani 1 1 d . . .
H19 H 0.2784 1.0762 0.5551 0.049 Uiso 1 1 calc R . .
C20 C 0.3558(3) 0.9909(5) 0.6008(3) 0.0411(14) Uani 1 1 d . . .
H20 H 0.3780 1.0710 0.6013 0.049 Uiso 1 1 calc R . .
C21 C 0.3838(3) 0.8713(5) 0.6265(3) 0.0373(14) Uani 1 1 d . . .
H21 H 0.4250 0.8701 0.6427 0.045 Uiso 1 1 calc R . .
C22 C 0.6065(2) 0.5505(5) 0.9383(3) 0.0301(12) Uani 1 1 d . . .
C23 C 0.5958(2) 0.6243(6) 0.9903(3) 0.0346(12) Uani 1 1 d . . .
H23 H 0.5848 0.7170 0.9834 0.042 Uiso 1 1 calc R . .
C24 C 0.6007(3) 0.5657(7) 1.0522(3) 0.0456(16) Uani 1 1 d . . .
H24 H 0.5921 0.6178 1.0867 0.055 Uiso 1 1 calc R . .
C25 C 0.6178(3) 0.4331(7) 1.0641(3) 0.0471(16) Uani 1 1 d . . .
H25 H 0.6215 0.3940 1.1068 0.056 Uiso 1 1 calc R . .
C26 C 0.6297(3) 0.3567(6) 1.0136(3) 0.0474(17) Uani 1 1 d . . .
H26 H 0.6421 0.2652 1.0216 0.057 Uiso 1 1 calc R . .
C27 C 0.6233(3) 0.4145(6) 0.9516(3) 0.0381(14) Uani 1 1 d . . .
H27 H 0.6305 0.3608 0.9168 0.046 Uiso 1 1 calc R . .
C28 C 0.6694(2) 0.5218(5) 0.8135(3) 0.0297(12) Uani 1 1 d . . .
C29 C 0.7224(2) 0.4958(6) 0.8599(3) 0.0409(14) Uani 1 1 d . . .
H29 H 0.7287 0.5255 0.9048 0.049 Uiso 1 1 calc R . .
C30 C 0.7659(3) 0.4275(6) 0.8414(4) 0.0522(19) Uani 1 1 d . . .
H30 H 0.8015 0.4084 0.8739 0.063 Uiso 1 1 calc R . .
C31 C 0.7581(3) 0.3859(6) 0.7750(5) 0.059(2) Uani 1 1 d . . .
H31 H 0.7886 0.3425 0.7619 0.071 Uiso 1 1 calc R . .
C32 C 0.7058(3) 0.4090(7) 0.7297(4) 0.0544(18) Uani 1 1 d . . .
H32 H 0.6993 0.3782 0.6850 0.065 Uiso 1 1 calc R . .
C33 C 0.6619(3) 0.4769(6) 0.7484(3) 0.0417(15) Uani 1 1 d . . .
H33 H 0.6260 0.4930 0.7159 0.050 Uiso 1 1 calc R . .
C34 C 0.6309(2) 0.8376(5) 0.8623(3) 0.0275(11) Uani 1 1 d . . .
C35 C 0.6081(3) 0.9460(6) 0.8212(3) 0.0442(16) Uani 1 1 d . . .
H35 H 0.5764 0.9302 0.7830 0.053 Uiso 1 1 calc R . .
C36 C 0.6298(3) 1.0772(6) 0.8335(4) 0.0486(17) Uani 1 1 d . . .
H36 H 0.6135 1.1495 0.8041 0.058 Uiso 1 1 calc R . .
C37 C 0.6765(3) 1.1003(6) 0.8906(4) 0.057(2) Uani 1 1 d . . .
H37 H 0.6923 1.1889 0.8998 0.069 Uiso 1 1 calc R . .
C38 C 0.6988(3) 0.9972(7) 0.9320(4) 0.061(2) Uani 1 1 d . . .
H38 H 0.7301 1.0137 0.9706 0.073 Uiso 1 1 calc R . .
C39 C 0.6763(3) 0.8650(6) 0.9186(3) 0.0502(17) Uani 1 1 d . . .
H39 H 0.6924 0.7935 0.9486 0.060 Uiso 1 1 calc R . .
C40 C 0.4266(3) 1.3350(5) 0.8738(3) 0.0384(14) Uani 1 1 d . . .
H40A H 0.4458 1.3420 0.8373 0.046 Uiso 1 1 calc R . .
H40B H 0.3845 1.3496 0.8537 0.046 Uiso 1 1 calc R . .
C41 C 0.4492(3) 1.4470(6) 0.9231(4) 0.0525(18) Uani 1 1 d . . .
H41A H 0.4366 1.5348 0.9019 0.079 Uiso 1 1 calc R . .
H41B H 0.4918 1.4437 0.9375 0.079 Uiso 1 1 calc R . .
H41C H 0.4340 1.4356 0.9620 0.079 Uiso 1 1 calc R . .
C42 C 0.4038(3) 1.0920(5) 0.8483(3) 0.0369(14) Uani 1 1 d . . .
H42A H 0.4064 1.0005 0.8685 0.044 Uiso 1 1 calc R . .
H42B H 0.3622 1.1174 0.8335 0.044 Uiso 1 1 calc R . .
C43 C 0.4271(3) 1.0852(6) 0.7872(3) 0.0453(15) Uani 1 1 d . . .
H43A H 0.4048 1.0183 0.7555 0.068 Uiso 1 1 calc R . .
H43B H 0.4681 1.0585 0.8010 0.068 Uiso 1 1 calc R . .
H43C H 0.4234 1.1744 0.7657 0.068 Uiso 1 1 calc R . .
C44 C 0.4996(3) 1.1659(6) 0.9244(3) 0.0440(15) Uani 1 1 d . . .
H44A H 0.5175 1.2316 0.9601 0.053 Uiso 1 1 calc R . .
H44B H 0.5161 1.1834 0.8863 0.053 Uiso 1 1 calc R . .
C45 C 0.5167(3) 1.0237(7) 0.9504(4) 0.0577(19) Uani 1 1 d . . .
H45A H 0.5568 1.0056 0.9498 0.087 Uiso 1 1 calc R . .
H45B H 0.4907 0.9577 0.9218 0.087 Uiso 1 1 calc R . .
H45C H 0.5137 1.0160 0.9963 0.087 Uiso 1 1 calc R . .
C46 C 0.4100(3) 1.1790(6) 0.9618(3) 0.0396(14) Uani 1 1 d . . .
H46A H 0.4124 1.0828 0.9760 0.048 Uiso 1 1 calc R . .
H46B H 0.4344 1.2325 0.9994 0.048 Uiso 1 1 calc R . .
C47 C 0.3471(3) 1.2263(6) 0.9485(3) 0.0452(15) Uani 1 1 d . . .
H47A H 0.3340 1.2123 0.9888 0.068 Uiso 1 1 calc R . .
H47B H 0.3225 1.1741 0.9114 0.068 Uiso 1 1 calc R . .
H47C H 0.3446 1.3229 0.9370 0.068 Uiso 1 1 calc R . .
C48 C 0.6359(4) 0.0292(9) 0.6619(4) 0.076(2) Uani 1 1 d . . .
H48A H 0.6331 -0.0649 0.6774 0.091 Uiso 1 1 calc R . .
H48B H 0.6647 0.0781 0.6977 0.091 Uiso 1 1 calc R . .

loop_
_atom_site_aniso_label
_atom_site_aniso_U_11
_atom_site_aniso_U_22
_atom_site_aniso_U_33
_atom_site_aniso_U_23
_atom_site_aniso_U_13
_atom_site_aniso_U_12
Ir1 0.02382(10) 0.02788(9) 0.02313(10) -0.00072(8) 0.00533(7) -0.00082(8)
Sn1 0.0235(2) 0.02686(17) 0.0240(2) -0.00112(16) 0.00638(15) 0.00009(16)
O1 0.066(3) 0.062(3) 0.059(3) 0.020(2) 0.035(3) 0.005(2)
N1 0.036(3) 0.027(2) 0.025(3) 0.0001(18) 0.008(2) -0.0052(18)
Cl1 0.0587(13) 0.1018(16) 0.0734(15) -0.0069(12) 0.0152(11) -0.0173(11)
C1 0.029(3) 0.044(3) 0.039(4) 0.005(3) 0.013(3) 0.004(2)
Sn2 0.0251(2) 0.03293(17) 0.0238(2) -0.00049(16) 0.00377(17) -0.00166(16)
O2 0.072(3) 0.037(2) 0.045(3) -0.008(2) 0.033(2) 0.000(2)
C2 0.035(3) 0.027(2) 0.039(4) -0.003(2) 0.014(3) 0.000(2)
Cl2 0.0855(17) 0.0747(13) 0.0686(15) 0.0179(11) 0.0202(13) 0.0266(12)
O3 0.055(3) 0.036(2) 0.060(3) 0.002(2) 0.018(2) 0.0062(19)
C3 0.030(3) 0.029(3) 0.035(3) 0.003(2) 0.014(3) -0.004(2)
C4 0.027(3) 0.036(3) 0.032(3) 0.007(2) 0.008(3) 0.006(2)
C5 0.048(4) 0.045(3) 0.043(4) 0.013(3) 0.022(3) 0.010(3)
C6 0.050(5) 0.090(6) 0.070(6) 0.032(4) 0.035(4) 0.026(4)
C7 0.030(4) 0.085(6) 0.098(7) 0.054(5) 0.016(4) 0.005(4)
C8 0.041(4) 0.055(4) 0.088(6) 0.026(4) 0.006(4) -0.013(3)
C9 0.039(3) 0.038(3) 0.046(4) 0.004(3) 0.006(3) -0.006(3)
C10 0.028(3) 0.030(2) 0.026(3) -0.005(2) 0.008(2) 0.001(2)
C11 0.032(3) 0.033(3) 0.035(3) -0.008(2) 0.007(3) 0.000(2)
C12 0.033(3) 0.034(3) 0.037(4) -0.004(2) 0.005(3) 0.006(2)
C13 0.046(4) 0.039(3) 0.032(3) -0.009(3) 0.014(3) -0.002(3)
C14 0.033(4) 0.084(5) 0.041(4) -0.032(4) -0.008(3) 0.003(3)
C15 0.025(3) 0.076(5) 0.050(4) -0.029(3) -0.006(3) 0.014(3)
C16 0.027(3) 0.034(3) 0.025(3) -0.003(2) 0.008(2) 0.002(2)
C17 0.034(3) 0.033(3) 0.031(3) -0.001(2) 0.013(3) 0.000(2)
C18 0.027(3) 0.058(4) 0.033(3) -0.003(3) 0.014(3) 0.012(3)
C19 0.046(4) 0.037(3) 0.035(4) 0.000(3) 0.005(3) 0.013(3)
C20 0.050(4) 0.027(3) 0.046(4) -0.001(3) 0.012(3) -0.001(2)
C21 0.039(3) 0.032(3) 0.035(3) 0.002(3) 0.001(3) 0.003(2)
C22 0.025(3) 0.035(3) 0.026(3) 0.002(2) 0.001(2) -0.007(2)
C23 0.028(3) 0.048(3) 0.029(3) 0.003(3) 0.009(2) -0.001(2)
C24 0.034(4) 0.070(4) 0.032(3) -0.009(3) 0.008(3) -0.011(3)
C25 0.045(4) 0.060(4) 0.034(4) 0.011(3) 0.008(3) -0.015(3)
C26 0.052(4) 0.043(3) 0.045(4) 0.009(3) 0.011(3) -0.007(3)
C27 0.046(4) 0.036(3) 0.032(3) -0.003(3) 0.010(3) -0.004(3)
C28 0.028(3) 0.035(3) 0.027(3) 0.003(2) 0.010(2) 0.002(2)
C29 0.035(3) 0.043(3) 0.043(4) 0.017(3) 0.007(3) -0.004(3)
C30 0.026(3) 0.045(3) 0.082(6) 0.029(4) 0.009(4) 0.001(3)
C31 0.049(4) 0.035(3) 0.103(7) 0.009(4) 0.038(5) 0.008(3)
C32 0.056(5) 0.058(4) 0.055(5) -0.005(3) 0.026(4) 0.008(3)
C33 0.040(4) 0.046(3) 0.043(4) 0.004(3) 0.018(3) 0.004(3)
C34 0.025(3) 0.036(3) 0.023(3) 0.002(2) 0.010(2) -0.007(2)
C35 0.034(4) 0.048(3) 0.045(4) -0.006(3) 0.001(3) 0.007(3)
C36 0.051(4) 0.032(3) 0.066(5) -0.004(3) 0.023(4) 0.006(3)
C37 0.056(5) 0.036(3) 0.090(6) -0.021(4) 0.037(4) -0.017(3)
C38 0.056(5) 0.060(4) 0.059(5) -0.016(4) 0.003(4) -0.029(4)
C39 0.053(4) 0.045(3) 0.041(4) 0.009(3) -0.009(3) -0.010(3)
C40 0.054(4) 0.034(3) 0.029(3) 0.010(2) 0.015(3) 0.006(3)
C41 0.078(5) 0.035(3) 0.058(5) -0.009(3) 0.043(4) -0.008(3)
C42 0.039(4) 0.033(3) 0.039(4) -0.003(2) 0.011(3) -0.006(2)
C43 0.058(4) 0.044(3) 0.037(4) -0.007(3) 0.018(3) -0.001(3)
C44 0.042(4) 0.041(3) 0.046(4) -0.005(3) 0.008(3) -0.002(3)
C45 0.047(4) 0.057(4) 0.059(5) 0.007(4) -0.003(4) 0.013(3)
C46 0.058(4) 0.039(3) 0.026(3) -0.003(2) 0.018(3) -0.014(3)
C47 0.043(4) 0.055(4) 0.042(4) -0.005(3) 0.019(3) -0.009(3)
C48 0.063(5) 0.086(6) 0.073(6) 0.030(5) 0.006(4) 0.010(4)

loop_
_atom_type_symbol
_atom_type_description
_atom_type_scat_dispersion_real
_atom_type_scat_dispersion_imag
_atom_type_scat_source
C C 0.0033 0.0016 'International Tables Vol C Tables 4.2.6.8 and 6.1.1.4'
H H 0.0000 0.0000 'International Tables Vol C Tables 4.2.6.8 and 6.1.1.4'
N N 0.0061 0.0033 'International Tables Vol C Tables 4.2.6.8 and 6.1.1.4'
O O 0.0106 0.0060 'International Tables Vol C Tables 4.2.6.8 and 6.1.1.4'
Sn Sn -0.6537 1.4246 'International Tables Vol C Tables 4.2.6.8 and 6.1.1.4'
Ir Ir -1.4442 7.9887 'International Tables Vol C Tables 4.2.6.8 and 6.1.1.4'
Cl Cl 0.1484 0.1585 'International Tables Vol C Tables 4.2.6.8 and 6.1.1.4'

loop_
_geom_angle_atom_site_label_1
_geom_angle_atom_site_label_2
_geom_angle_atom_site_label_3
_geom_angle
_geom_angle_site_symmetry_1
_geom_angle_site_symmetry_3
_geom_angle_publ_flag
C1 Ir1 C3 117.5(2) . . ?
C1 Ir1 C2 118.5(2) . . ?
C3 Ir1 C2 124.0(2) . . ?
C1 Ir1 Sn1 92.03(18) . . ?
C3 Ir1 Sn1 90.14(16) . . ?
C2 Ir1 Sn1 87.65(18) . . ?
C1 Ir1 Sn2 94.41(18) . . ?
C3 Ir1 Sn2 85.94(16) . . ?
C2 Ir1 Sn2 90.20(18) . . ?
Sn1 Ir1 Sn2 173.468(13) . . ?
C16 Sn1 C4 103.73(19) . . ?
C16 Sn1 C10 108.40(19) . . ?
C4 Sn1 C10 102.2(2) . . ?
C16 Sn1 Ir1 112.44(14) . . ?
C4 Sn1 Ir1 116.15(15) . . ?
C10 Sn1 Ir1 112.95(14) . . ?
C44 N1 C40 107.5(4) . . ?
C44 N1 C42 112.3(4) . . ?
C40 N1 C42 109.4(4) . . ?
C44 N1 C46 109.3(5) . . ?
C40 N1 C46 110.2(4) . . ?
C42 N1 C46 108.2(4) . . ?
O1 C1 Ir1 177.5(6) . . ?
C34 Sn2 C22 103.03(19) . . ?
C34 Sn2 C28 107.0(2) . . ?
C22 Sn2 C28 101.4(2) . . ?
C34 Sn2 Ir1 115.07(14) . . ?
C22 Sn2 Ir1 116.83(14) . . ?
C28 Sn2 Ir1 112.15(15) . . ?
O2 C2 Ir1 178.2(6) . . ?
O3 C3 Ir1 178.2(5) . . ?
C5 C4 C9 117.6(5) . . ?
C5 C4 Sn1 121.4(4) . . ?
C9 C4 Sn1 121.0(4) . . ?
C4 C5 C6 121.7(7) . . ?
C4 C5 H5 119.2 . . ?
C6 C5 H5 119.2 . . ?
C7 C6 C5 119.4(7) . . ?
C7 C6 H6 120.3 . . ?
C5 C6 H6 120.3 . . ?
C6 C7 C8 119.3(6) . . ?
C6 C7 H7 120.4 . . ?
C8 C7 H7 120.4 . . ?
C9 C8 C7 121.1(7) . . ?
C9 C8 H8 119.5 . . ?
C7 C8 H8 119.5 . . ?
C8 C9 C4 120.9(7) . . ?
C8 C9 H9 119.5 . . ?
C4 C9 H9 119.5 . . ?
C11 C10 C15 118.8(5) . . ?
C11 C10 Sn1 121.8(4) . . ?
C15 C10 Sn1 119.3(4) . . ?
C10 C11 C12 120.4(5) . . ?
C10 C11 H11 119.8 . . ?
C12 C11 H11 119.8 . . ?
C13 C12 C11 119.8(5) . . ?
C13 C12 H12 120.1 . . ?
C11 C12 H12 120.1 . . ?
C12 C13 C14 119.9(5) . . ?
C12 C13 H13 120.0 . . ?
C14 C13 H13 120.0 . . ?
C13 C14 C15 120.1(6) . . ?
C13 C14 H14 120.0 . . ?
C15 C14 H14 120.0 . . ?
C10 C15 C14 121.0(6) . . ?
C10 C15 H15 119.5 . . ?
C14 C15 H15 119.5 . . ?
C21 C16 C17 117.8(5) . . ?
C21 C16 Sn1 121.2(4) . . ?
C17 C16 Sn1 121.0(4) . . ?
C18 C17 C16 120.3(5) . . ?
C18 C17 H17 119.8 . . ?
C16 C17 H17 119.8 . . ?
C17 C18 C19 120.3(5) . . ?
C17 C18 H18 119.9 . . ?
C19 C18 H18 119.9 . . ?
C20 C19 C18 119.3(5) . . ?
C20 C19 H19 120.4 . . ?
C18 C19 H19 120.4 . . ?
C19 C20 C21 121.0(6) . . ?
C19 C20 H20 119.5 . . ?
C21 C20 H20 119.5 . . ?
C20 C21 C16 121.3(6) . . ?
C20 C21 H21 119.4 . . ?
C16 C21 H21 119.4 . . ?
C23 C22 C27 117.0(5) . . ?
C23 C22 Sn2 124.0(4) . . ?
C27 C22 Sn2 119.0(4) . . ?
C22 C23 C24 121.2(6) . . ?
C22 C23 H23 119.4 . . ?
C24 C23 H23 119.4 . . ?
C25 C24 C23 120.6(6) . . ?
C25 C24 H24 119.7 . . ?
C23 C24 H24 119.7 . . ?
C24 C25 C26 119.7(6) . . ?
C24 C25 H25 120.1 . . ?
C26 C25 H25 120.1 . . ?
C27 C26 C25 119.4(6) . . ?
C27 C26 H26 120.3 . . ?
C25 C26 H26 120.3 . . ?
C26 C27 C22 122.0(6) . . ?
C26 C27 H27 119.0 . . ?
C22 C27 H27 119.0 . . ?
C33 C28 C29 117.8(5) . . ?
C33 C28 Sn2 120.7(4) . . ?
C29 C28 Sn2 121.5(4) . . ?
C30 C29 C28 120.7(6) . . ?
C30 C29 H29 119.6 . . ?
C28 C29 H29 119.6 . . ?
C29 C30 C31 120.6(6) . . ?
C29 C30 H30 119.7 . . ?
C31 C30 H30 119.7 . . ?
C32 C31 C30 118.7(6) . . ?
C32 C31 H31 120.6 . . ?
C30 C31 H31 120.6 . . ?
C31 C32 C33 120.6(7) . . ?
C31 C32 H32 119.7 . . ?
C33 C32 H32 119.7 . . ?
C32 C33 C28 121.5(6) . . ?
C32 C33 H33 119.3 . . ?
C28 C33 H33 119.3 . . ?
C35 C34 C39 117.1(5) . . ?
C35 C34 Sn2 122.9(4) . . ?
C39 C34 Sn2 120.0(4) . . ?
C34 C35 C36 122.7(6) . . ?
C34 C35 H35 118.6 . . ?
C36 C35 H35 118.6 . . ?
C35 C36 C37 118.4(6) . . ?
C35 C36 H36 120.8 . . ?
C37 C36 H36 120.8 . . ?
C38 C37 C36 120.1(6) . . ?
C38 C37 H37 120.0 . . ?
C36 C37 H37 120.0 . . ?
C37 C38 C39 120.7(7) . . ?
C37 C38 H38 119.7 . . ?
C39 C38 H38 119.7 . . ?
C34 C39 C38 121.0(6) . . ?
C34 C39 H39 119.5 . . ?
C38 C39 H39 119.5 . . ?
C41 C40 N1 115.8(5) . . ?
C41 C40 H40A 108.3 . . ?
N1 C40 H40A 108.3 . . ?
C41 C40 H40B 108.3 . . ?
N1 C40 H40B 108.3 . . ?
H40A C40 H40B 107.4 . . ?
C40 C41 H41A 109.5 . . ?
C40 C41 H41B 109.5 . . ?
H41A C41 H41B 109.5 . . ?
C40 C41 H41C 109.5 . . ?
H41A C41 H41C 109.5 . . ?
H41B C41 H41C 109.5 . . ?
C43 C42 N1 114.6(5) . . ?
C43 C42 H42A 108.6 . . ?
N1 C42 H42A 108.6 . . ?
C43 C42 H42B 108.6 . . ?
N1 C42 H42B 108.6 . . ?
H42A C42 H42B 107.6 . . ?
C42 C43 H43A 109.5 . . ?
C42 C43 H43B 109.5 . . ?
H43A C43 H43B 109.5 . . ?
C42 C43 H43C 109.5 . . ?
H43A C43 H43C 109.5 . . ?
H43B C43 H43C 109.5 . . ?
N1 C44 C45 115.0(5) . . ?
N1 C44 H44A 108.5 . . ?
C45 C44 H44A 108.5 . . ?
N1 C44 H44B 108.5 . . ?
C45 C44 H44B 108.5 . . ?
H44A C44 H44B 107.5 . . ?
C44 C45 H45A 109.5 . . ?
C44 C45 H45B 109.5 . . ?
H45A C45 H45B 109.5 . . ?
C44 C45 H45C 109.5 . . ?
H45A C45 H45C 109.5 . . ?
H45B C45 H45C 109.5 . . ?
C47 C46 N1 114.7(5) . . ?
C47 C46 H46A 108.6 . . ?
N1 C46 H46A 108.6 . . ?
C47 C46 H46B 108.6 . . ?
N1 C46 H46B 108.6 . . ?
H46A C46 H46B 107.6 . . ?
C46 C47 H47A 109.5 . . ?
C46 C47 H47B 109.5 . . ?
H47A C47 H47B 109.5 . . ?
C46 C47 H47C 109.5 . . ?
H47A C47 H47C 109.5 . . ?
H47B C47 H47C 109.5 . . ?
Cl2 C48 Cl1 112.1(4) . . ?
Cl2 C48 H48A 109.2 . . ?
Cl1 C48 H48A 109.2 . . ?
Cl2 C48 H48B 109.2 . . ?
Cl1 C48 H48B 109.2 . . ?
H48A C48 H48B 107.9 . . ?

loop_
_geom_bond_atom_site_label_1
_geom_bond_atom_site_label_2
_geom_bond_distance
_geom_bond_site_symmetry_2
_geom_bond_publ_flag
Ir1 C1 1.882(6) . ?
Ir1 C3 1.883(5) . ?
Ir1 C2 1.891(6) . ?
Ir1 Sn1 2.6284(4) . ?
Ir1 Sn2 2.6289(4) . ?
Sn1 C16 2.164(5) . ?
Sn1 C4 2.170(5) . ?
Sn1 C10 2.179(5) . ?
O1 C1 1.180(7) . ?
N1 C44 1.500(7) . ?
N1 C40 1.518(6) . ?
N1 C42 1.523(7) . ?
N1 C46 1.535(7) . ?
Cl1 C48 1.763(9) . ?
Sn2 C34 2.150(5) . ?
Sn2 C22 2.155(5) . ?
Sn2 C28 2.175(5) . ?
O2 C2 1.135(7) . ?
Cl2 C48 1.733(8) . ?
O3 C3 1.164(6) . ?
C4 C5 1.361(8) . ?
C4 C9 1.416(8) . ?
C5 C6 1.412(9) . ?
C5 H5 0.9500 . ?
C6 C7 1.374(12) . ?
C6 H6 0.9500 . ?
C7 C8 1.387(11) . ?
C7 H7 0.9500 . ?
C8 C9 1.357(9) . ?
C8 H8 0.9500 . ?
C9 H9 0.9500 . ?
C10 C11 1.362(7) . ?
C10 C15 1.381(8) . ?
C11 C12 1.417(8) . ?
C11 H11 0.9500 . ?
C12 C13 1.362(8) . ?
C12 H12 0.9500 . ?
C13 C14 1.372(8) . ?
C13 H13 0.9500 . ?
C14 C15 1.384(9) . ?
C14 H14 0.9500 . ?
C15 H15 0.9500 . ?
C16 C21 1.401(8) . ?
C16 C17 1.409(8) . ?
C17 C18 1.398(8) . ?
C17 H17 0.9500 . ?
C18 C19 1.408(8) . ?
C18 H18 0.9500 . ?
C19 C20 1.365(9) . ?
C19 H19 0.9500 . ?
C20 C21 1.389(8) . ?
C20 H20 0.9500 . ?
C21 H21 0.9500 . ?
C22 C23 1.383(8) . ?
C22 C27 1.405(7) . ?
C23 C24 1.386(8) . ?
C23 H23 0.9500 . ?
C24 C25 1.372(9) . ?
C24 H24 0.9500 . ?
C25 C26 1.382(9) . ?
C25 H25 0.9500 . ?
C26 C27 1.380(9) . ?
C26 H26 0.9500 . ?
C27 H27 0.9500 . ?
C28 C33 1.387(8) . ?
C28 C29 1.391(8) . ?
C29 C30 1.380(9) . ?
C29 H29 0.9500 . ?
C30 C31 1.401(11) . ?
C30 H30 0.9500 . ?
C31 C32 1.363(11) . ?
C31 H31 0.9500 . ?
C32 C33 1.387(9) . ?
C32 H32 0.9500 . ?
C33 H33 0.9500 . ?
C34 C35 1.383(8) . ?
C34 C39 1.388(8) . ?
C35 C36 1.392(8) . ?
C35 H35 0.9500 . ?
C36 C37 1.407(10) . ?
C36 H36 0.9500 . ?
C37 C38 1.344(10) . ?
C37 H37 0.9500 . ?
C38 C39 1.409(9) . ?
C38 H38 0.9500 . ?
C39 H39 0.9500 . ?
C40 C41 1.503(8) . ?
C40 H40A 0.9900 . ?
C40 H40B 0.9900 . ?
C41 H41A 0.9800 . ?
C41 H41B 0.9800 . ?
C41 H41C 0.9800 . ?
C42 C43 1.522(8) . ?
C42 H42A 0.9900 . ?
C42 H42B 0.9900 . ?
C43 H43A 0.9800 . ?
C43 H43B 0.9800 . ?
C43 H43C 0.9800 . ?
C44 C45 1.518(9) . ?
C44 H44A 0.9900 . ?
C44 H44B 0.9900 . ?
C45 H45A 0.9800 . ?
C45 H45B 0.9800 . ?
C45 H45C 0.9800 . ?
C46 C47 1.527(8) . ?
C46 H46A 0.9900 . ?
C46 H46B 0.9900 . ?
C47 H47A 0.9800 . ?
C47 H47B 0.9800 . ?
C47 H47C 0.9800 . ?
C48 H48A 0.9900 . ?
C48 H48B 0.9900 . ?

loop_
_geom_torsion_atom_site_label_1
_geom_torsion_atom_site_label_2
_geom_torsion_atom_site_label_3
_geom_torsion_atom_site_label_4
_geom_torsion
_geom_torsion_site_symmetry_1
_geom_torsion_site_symmetry_2
_geom_torsion_site_symmetry_3
_geom_torsion_site_symmetry_4
_geom_torsion_publ_flag
C1 Ir1 Sn1 C16 -57.5(2) . . . . ?
C3 Ir1 Sn1 C16 -175.1(2) . . . . ?
C2 Ir1 Sn1 C16 60.9(2) . . . . ?
Sn2 Ir1 Sn1 C16 131.84(18) . . . . ?
C1 Ir1 Sn1 C4 -176.8(2) . . . . ?
C3 Ir1 Sn1 C4 65.7(2) . . . . ?
C2 Ir1 Sn1 C4 -58.3(2) . . . . ?
Sn2 Ir1 Sn1 C4 12.6(2) . . . . ?
C1 Ir1 Sn1 C10 65.5(2) . . . . ?
C3 Ir1 Sn1 C10 -52.0(2) . . . . ?
C2 Ir1 Sn1 C10 -176.0(2) . . . . ?
Sn2 Ir1 Sn1 C10 -105.09(19) . . . . ?
C3 Ir1 C1 O1 52(12) . . . . ?
C2 Ir1 C1 O1 -128(12) . . . . ?
Sn1 Ir1 C1 O1 -39(12) . . . . ?
Sn2 Ir1 C1 O1 140(12) . . . . ?
C1 Ir1 Sn2 C34 57.0(2) . . . . ?
C3 Ir1 Sn2 C34 174.4(2) . . . . ?
C2 Ir1 Sn2 C34 -61.6(2) . . . . ?
Sn1 Ir1 Sn2 C34 -132.36(19) . . . . ?
C1 Ir1 Sn2 C22 178.1(2) . . . . ?
C3 Ir1 Sn2 C22 -64.6(2) . . . . ?
C2 Ir1 Sn2 C22 59.5(2) . . . . ?
Sn1 Ir1 Sn2 C22 -11.3(2) . . . . ?
C1 Ir1 Sn2 C28 -65.5(2) . . . . ?
C3 Ir1 Sn2 C28 51.8(2) . . . . ?
C2 Ir1 Sn2 C28 175.8(2) . . . . ?
Sn1 Ir1 Sn2 C28 105.07(19) . . . . ?
C1 Ir1 C2 O2 48(17) . . . . ?
C3 Ir1 C2 O2 -132(17) . . . . ?
Sn1 Ir1 C2 O2 -43(17) . . . . ?
Sn2 Ir1 C2 O2 143(17) . . . . ?
C1 Ir1 C3 O3 30(18) . . . . ?
C2 Ir1 C3 O3 -150(18) . . . . ?
Sn1 Ir1 C3 O3 122(18) . . . . ?
Sn2 Ir1 C3 O3 -63(18) . . . . ?
C16 Sn1 C4 C5 -56.3(5) . . . . ?
C10 Sn1 C4 C5 -168.9(5) . . . . ?
Ir1 Sn1 C4 C5 67.6(5) . . . . ?
C16 Sn1 C4 C9 124.6(4) . . . . ?
C10 Sn1 C4 C9 12.0(5) . . . . ?
Ir1 Sn1 C4 C9 -111.5(4) . . . . ?
C9 C4 C5 C6 -0.3(9) . . . . ?
Sn1 C4 C5 C6 -179.5(5) . . . . ?
C4 C5 C6 C7 -0.1(10) . . . . ?
C5 C6 C7 C8 -0.3(11) . . . . ?
C6 C7 C8 C9 1.2(11) . . . . ?
C7 C8 C9 C4 -1.6(10) . . . . ?
C5 C4 C9 C8 1.2(9) . . . . ?
Sn1 C4 C9 C8 -179.7(5) . . . . ?
C16 Sn1 C10 C11 130.6(4) . . . . ?
C4 Sn1 C10 C11 -120.3(5) . . . . ?
Ir1 Sn1 C10 C11 5.3(5) . . . . ?
C16 Sn1 C10 C15 -53.1(5) . . . . ?
C4 Sn1 C10 C15 56.0(5) . . . . ?
Ir1 Sn1 C10 C15 -178.4(5) . . . . ?
C15 C10 C11 C12 1.3(9) . . . . ?
Sn1 C10 C11 C12 177.6(4) . . . . ?
C10 C11 C12 C13 -0.9(9) . . . . ?
C11 C12 C13 C14 -0.4(9) . . . . ?
C12 C13 C14 C15 1.3(11) . . . . ?
C11 C10 C15 C14 -0.4(11) . . . . ?
Sn1 C10 C15 C14 -176.8(6) . . . . ?
C13 C14 C15 C10 -0.9(12) . . . . ?
C4 Sn1 C16 C21 148.7(4) . . . . ?
C10 Sn1 C16 C21 -103.2(5) . . . . ?
Ir1 Sn1 C16 C21 22.4(5) . . . . ?
C4 Sn1 C16 C17 -32.1(5) . . . . ?
C10 Sn1 C16 C17 76.1(4) . . . . ?
Ir1 Sn1 C16 C17 -158.3(4) . . . . ?
C21 C16 C17 C18 0.7(8) . . . . ?
Sn1 C16 C17 C18 -178.6(4) . . . . ?
C16 C17 C18 C19 0.0(9) . . . . ?
C17 C18 C19 C20 -1.9(9) . . . . ?
C18 C19 C20 C21 3.2(10) . . . . ?
C19 C20 C21 C16 -2.6(10) . . . . ?
C17 C16 C21 C20 0.6(8) . . . . ?
Sn1 C16 C21 C20 179.8(4) . . . . ?
C34 Sn2 C22 C23 35.3(5) . . . . ?
C28 Sn2 C22 C23 145.9(5) . . . . ?
Ir1 Sn2 C22 C23 -91.9(4) . . . . ?
C34 Sn2 C22 C27 -143.4(4) . . . . ?
C28 Sn2 C22 C27 -32.7(5) . . . . ?
Ir1 Sn2 C22 C27 89.5(4) . . . . ?
C27 C22 C23 C24 -0.9(8) . . . . ?
Sn2 C22 C23 C24 -179.5(4) . . . . ?
C22 C23 C24 C25 1.6(9) . . . . ?
C23 C24 C25 C26 -0.7(10) . . . . ?
C24 C25 C26 C27 -0.9(10) . . . . ?
C25 C26 C27 C22 1.7(10) . . . . ?
C23 C22 C27 C26 -0.8(9) . . . . ?
Sn2 C22 C27 C26 178.0(5) . . . . ?
C34 Sn2 C28 C33 -111.4(5) . . . . ?
C22 Sn2 C28 C33 141.0(4) . . . . ?
Ir1 Sn2 C28 C33 15.7(5) . . . . ?
C34 Sn2 C28 C29 67.2(5) . . . . ?
C22 Sn2 C28 C29 -40.4(5) . . . . ?
Ir1 Sn2 C28 C29 -165.7(4) . . . . ?
C33 C28 C29 C30 -0.1(8) . . . . ?
Sn2 C28 C29 C30 -178.7(4) . . . . ?
C28 C29 C30 C31 1.7(9) . . . . ?
C29 C30 C31 C32 -2.9(9) . . . . ?
C30 C31 C32 C33 2.5(10) . . . . ?
C31 C32 C33 C28 -0.9(10) . . . . ?
C29 C28 C33 C32 -0.3(9) . . . . ?
Sn2 C28 C33 C32 178.3(5) . . . . ?
C22 Sn2 C34 C35 -144.2(5) . . . . ?
C28 Sn2 C34 C35 109.4(5) . . . . ?
Ir1 Sn2 C34 C35 -15.9(5) . . . . ?
C22 Sn2 C34 C39 37.7(5) . . . . ?
C28 Sn2 C34 C39 -68.7(5) . . . . ?
Ir1 Sn2 C34 C39 166.0(5) . . . . ?
C39 C34 C35 C36 1.6(9) . . . . ?
Sn2 C34 C35 C36 -176.5(5) . . . . ?
C34 C35 C36 C37 -0.6(10) . . . . ?
C35 C36 C37 C38 -0.5(11) . . . . ?
C36 C37 C38 C39 0.6(12) . . . . ?
C35 C34 C39 C38 -1.6(10) . . . . ?
Sn2 C34 C39 C38 176.7(5) . . . . ?
C37 C38 C39 C34 0.5(12) . . . . ?
C44 N1 C40 C41 -64.9(6) . . . . ?
C42 N1 C40 C41 173.0(5) . . . . ?
C46 N1 C40 C41 54.2(7) . . . . ?
C44 N1 C42 C43 -55.0(6) . . . . ?
C40 N1 C42 C43 64.2(6) . . . . ?
C46 N1 C42 C43 -175.8(5) . . . . ?
C40 N1 C44 C45 -176.6(5) . . . . ?
C42 N1 C44 C45 -56.3(7) . . . . ?
C46 N1 C44 C45 63.8(7) . . . . ?
C44 N1 C46 C47 170.1(5) . . . . ?
C40 N1 C46 C47 52.2(6) . . . . ?
C42 N1 C46 C47 -67.3(6) . . . . ?
